data_4118643
loop_
_publ_author_name
'Henning Kropp'
'Amanda E. King'
'Marat M. Khusniyarov'
'Frank W. Heinemann'
'Kyle M. Lancaster'
'Serena DeBeer'
'Eckhard Bill'
'Karsten Meyer'

_publ_contact_author
;
        Prof. Dr. K. Meyer
        Department of Chemistry and Pharmacy
        Inorganic Chemistry
        Universit\"at Erlangen-N\"urnberg
        Egerlandstr. 1
        D-91058 Erlangen
        Bundesrepublik Deutschland
;
_publ_contact_author_email Karsten.Meyer@chemie.uni-erlangen.de
_publ_contact_author_fax '049 9131 852-7367'
_publ_contact_author_phone '049 9131 852-7360'
_publ_section_title
;
 Manganese Nitride Complexes in Oxidation States III, IV, and V: Synthesis
 and Electronic Structure
;
_journal_name_full 'Journal of the American Chemical Society'
_journal_page_first 15538
_journal_page_last 15544
_journal_paper_doi 10.1021/ja306647c
_journal_volume 134
_journal_year 2012
_chemical_formula_moiety 'C39 H45 Mn N10, C24 H20 B, C2 H3 N'
_chemical_formula_sum 'C65 H68 B Mn N11'
_chemical_formula_weight 1069.05
_chemical_name_systematic
; 
 ? 
;
_space_group_IT_number 14
_symmetry_cell_setting monoclinic
_symmetry_space_group_name_Hall '-P 2yn'
_symmetry_space_group_name_H-M 'P 1 21/n 1'
_atom_sites_solution_hydrogens geom
_atom_sites_solution_primary direct
_atom_sites_solution_secondary difmap
_audit_creation_method SHELXL-97
_cell_angle_alpha 90.00
_cell_angle_beta 100.905(15)
_cell_angle_gamma 90.00
_cell_formula_units_Z 4
_cell_length_a 17.704(3)
_cell_length_b 17.886(2)
_cell_length_c 18.825(3)
_cell_measurement_reflns_used 72
_cell_measurement_temperature 150(2)
_cell_measurement_theta_max 20.00
_cell_measurement_theta_min 6.00
_cell_volume 5853.4(15)
_computing_cell_refinement 'EVALCCD (Duisenberg, 2003)'
_computing_data_collection 'COLLECT (Bruker-Nonius, 2002)'
_computing_data_reduction 'EVALCCD (Duisenberg, 2003)'
_computing_molecular_graphics 'SHELXTL 6.12 (Bruker AXS, 2002)'
_computing_publication_material 'SHELXTL 6.12 (Bruker AXS, 2002)'
_computing_structure_refinement 'SHELXTL 6.12 (Bruker AXS, 2002)'
_computing_structure_solution 'SHELXTL 6.12 (Bruker AXS, 2002)'
_diffrn_ambient_temperature 150(2)
_diffrn_detector_area_resol_mean 9
_diffrn_measured_fraction_theta_full 0.997
_diffrn_measured_fraction_theta_max 0.997
_diffrn_measurement_device_type 'Bruker-Nonius KappaCCD'
_diffrn_measurement_method
;
 \w-rotations with 1.80 \% and 126 sec per frame
;
_diffrn_radiation_monochromator graphite
_diffrn_radiation_source 'fine-focus sealed tube'
_diffrn_radiation_type MoK\a
_diffrn_radiation_wavelength 0.71073
_diffrn_reflns_av_R_equivalents 0.1819
_diffrn_reflns_av_sigmaI/netI 0.1154
_diffrn_reflns_limit_h_max 22
_diffrn_reflns_limit_h_min -22
_diffrn_reflns_limit_k_max 22
_diffrn_reflns_limit_k_min -22
_diffrn_reflns_limit_l_max 24
_diffrn_reflns_limit_l_min -24
_diffrn_reflns_number 90410
_diffrn_reflns_theta_full 27.10
_diffrn_reflns_theta_max 27.10
_diffrn_reflns_theta_min 2.92
_exptl_absorpt_coefficient_mu 0.276
_exptl_absorpt_correction_T_max 0.967
_exptl_absorpt_correction_T_min 0.840
_exptl_absorpt_correction_type multi-scan
_exptl_absorpt_process_details 'SADABS, Bruker-AXS, 2002'
_exptl_crystal_colour colorless
_exptl_crystal_density_diffrn 1.213
_exptl_crystal_description prism
_exptl_crystal_F_000 2260
_exptl_crystal_size_max 0.25
_exptl_crystal_size_mid 0.14
_exptl_crystal_size_min 0.12
_refine_diff_density_max 0.267
_refine_diff_density_min -0.285
_refine_diff_density_rms 0.059
_refine_ls_extinction_method none
_refine_ls_goodness_of_fit_ref 1.002
_refine_ls_hydrogen_treatment constr
_refine_ls_matrix_type full
_refine_ls_number_parameters 709
_refine_ls_number_reflns 12873
_refine_ls_number_restraints 0
_refine_ls_restrained_S_all 1.002
_refine_ls_R_factor_all 0.1334
_refine_ls_R_factor_gt 0.0567
_refine_ls_shift/su_max 0.000
_refine_ls_shift/su_mean 0.000
_refine_ls_structure_factor_coef Fsqd
_refine_ls_weighting_details 'calc w=1/[\s^2^(Fo^2^)+(0.0370P)^2^+2.3456P] where P=(Fo^2^+2Fc^2^)/3'
_refine_ls_weighting_scheme calc
_refine_ls_wR_factor_gt 0.0966
_refine_ls_wR_factor_ref 0.1170
_reflns_number_gt 7328
_reflns_number_total 12873
_reflns_threshold_expression >2sigma(I)
_cod_data_source_file ja306647c_si_002.cif
_cod_data_source_block ak1016
_cod_original_sg_symbol_Hall -P2yn
_cod_database_code 4118643

loop_
_symmetry_equiv_pos_as_xyz
'x, y, z'
'-x+1/2, y+1/2, -z+1/2'
'-x, -y, -z'
'x-1/2, -y-1/2, z-1/2'

loop_
_atom_site_label
_atom_site_type_symbol
_atom_site_fract_x
_atom_site_fract_y
_atom_site_fract_z
_atom_site_U_iso_or_equiv
_atom_site_adp_type
_atom_site_occupancy
_atom_site_symmetry_multiplicity
_atom_site_calc_flag
_atom_site_refinement_flags
Mn1 Mn 0.17163(2) 0.20147(2) 0.864824(19) 0.01758(10) Uani 1 1 d .
N1 N 0.13513(12) 0.35226(12) 0.93645(11) 0.0209(5) Uani 1 1 d .
N2 N 0.29223(12) 0.33489(12) 0.87103(11) 0.0222(5) Uani 1 1 d .
N3 N 0.35363(12) 0.23090(13) 0.88861(11) 0.0245(5) Uani 1 1 d .
N4 N 0.13683(12) 0.20119(12) 1.02659(10) 0.0209(5) Uani 1 1 d .
N5 N 0.08045(12) 0.10820(12) 0.96768(10) 0.0208(5) Uani 1 1 d .
N6 N 0.02470(11) 0.29765(12) 0.79042(10) 0.0205(5) Uani 1 1 d .
N7 N 0.08208(11) 0.25501(12) 0.70881(10) 0.0209(5) Uani 1 1 d .
N8 N 0.20075(13) 0.10161(14) 0.82624(12) 0.0308(6) Uani 1 1 d .
N9 N 0.20900(13) 0.04781(14) 0.79191(12) 0.0290(6) Uani 1 1 d .
N10 N 0.21710(18) -0.00537(15) 0.75891(14) 0.0512(8) Uani 1 1 d .
C1 C 0.20017(15) 0.40271(15) 0.93284(14) 0.0244(6) Uani 1 1 d .
H1A H 0.2417 0.3934 0.9751 0.029 Uiso 1 1 calc R
H1B H 0.1830 0.4552 0.9354 0.029 Uiso 1 1 calc R
C2 C 0.23176(15) 0.39178(15) 0.86355(14) 0.0247(6) Uani 1 1 d .
H2A H 0.1892 0.3770 0.8240 0.030 Uiso 1 1 calc R
H2B H 0.2527 0.4399 0.8499 0.030 Uiso 1 1 calc R
C3 C 0.28099(14) 0.26056(15) 0.87903(13) 0.0203(6) Uani 1 1 d .
C4 C 0.36940(16) 0.35144(17) 0.87539(16) 0.0337(7) Uani 1 1 d .
H4A H 0.3910 0.3995 0.8714 0.040 Uiso 1 1 calc R
C5 C 0.40773(16) 0.28659(18) 0.88626(16) 0.0375(8) Uani 1 1 d .
H5A H 0.4617 0.2800 0.8914 0.045 Uiso 1 1 calc R
C6 C 0.12853(16) 0.33820(15) 1.01258(13) 0.0248(6) Uani 1 1 d .
H6A H 0.0740 0.3284 1.0149 0.030 Uiso 1 1 calc R
H6B H 0.1449 0.3835 1.0417 0.030 Uiso 1 1 calc R
C7 C 0.17694(15) 0.27242(15) 1.04499(13) 0.0238(6) Uani 1 1 d .
H7A H 0.2259 0.2722 1.0269 0.029 Uiso 1 1 calc R
H7B H 0.1894 0.2780 1.0982 0.029 Uiso 1 1 calc R
C8 C 0.12650(14) 0.16800(14) 0.96032(13) 0.0182(6) Uani 1 1 d .
C9 C 0.09874(16) 0.16346(16) 1.07384(14) 0.0299(7) Uani 1 1 d .
H9A H 0.0977 0.1765 1.1226 0.036 Uiso 1 1 calc R
C10 C 0.06370(17) 0.10486(17) 1.03698(14) 0.0317(7) Uani 1 1 d .
H10A H 0.0333 0.0681 1.0548 0.038 Uiso 1 1 calc R
C11 C 0.06238(14) 0.38234(15) 0.89501(14) 0.0242(6) Uani 1 1 d .
H11A H 0.0739 0.4159 0.8566 0.029 Uiso 1 1 calc R
H11B H 0.0367 0.4124 0.9277 0.029 Uiso 1 1 calc R
C12 C 0.00785(14) 0.32129(15) 0.86057(13) 0.0232(6) Uani 1 1 d .
H12A H 0.0123 0.2777 0.8935 0.028 Uiso 1 1 calc R
H12B H -0.0457 0.3399 0.8536 0.028 Uiso 1 1 calc R
C13 C 0.08608(14) 0.25476(14) 0.78222(13) 0.0184(6) Uani 1 1 d .
C14 C -0.01514(16) 0.32386(17) 0.72463(15) 0.0323(7) Uani 1 1 d .
H14A H -0.0594 0.3551 0.7172 0.039 Uiso 1 1 calc R
C15 C 0.02051(15) 0.29685(18) 0.67356(14) 0.0335(7) Uani 1 1 d .
H15A H 0.0063 0.3048 0.6229 0.040 Uiso 1 1 calc R
C16 C 0.37266(14) 0.15295(16) 0.89869(15) 0.0248(6) Uani 1 1 d .
C17 C 0.38719(15) 0.11174(17) 0.83951(15) 0.0306(7) Uani 1 1 d .
C18 C 0.40769(16) 0.03721(18) 0.85060(17) 0.0365(8) Uani 1 1 d .
H18A H 0.4174 0.0080 0.8112 0.044 Uiso 1 1 calc R
C19 C 0.41417(16) 0.00478(18) 0.91832(18) 0.0392(8) Uani 1 1 d .
H19A H 0.4293 -0.0461 0.9254 0.047 Uiso 1 1 calc R
C20 C 0.39861(16) 0.04660(18) 0.97565(17) 0.0357(7) Uani 1 1 d .
H20A H 0.4027 0.0238 1.0218 0.043 Uiso 1 1 calc R
C21 C 0.37720(15) 0.12115(16) 0.96720(14) 0.0274(7) Uani 1 1 d .
C22 C 0.37823(18) 0.14646(19) 0.76522(16) 0.0421(8) Uani 1 1 d .
H22A H 0.3793 0.1071 0.7292 0.063 Uiso 1 1 calc R
H22B H 0.4205 0.1816 0.7643 0.063 Uiso 1 1 calc R
H22C H 0.3291 0.1732 0.7540 0.063 Uiso 1 1 calc R
C23 C 0.35839(17) 0.16581(18) 1.02982(15) 0.0386(8) Uani 1 1 d .
H23A H 0.3804 0.1409 1.0754 0.058 Uiso 1 1 calc R
H23B H 0.3024 0.1693 1.0253 0.058 Uiso 1 1 calc R
H23C H 0.3802 0.2162 1.0293 0.058 Uiso 1 1 calc R
C24 C 0.05796(15) 0.05163(15) 0.91264(13) 0.0209(6) Uani 1 1 d .
C25 C -0.01208(15) 0.05868(15) 0.86391(14) 0.0252(6) Uani 1 1 d .
C26 C -0.03110(17) 0.00322(17) 0.81199(15) 0.0318(7) Uani 1 1 d .
H26A H -0.0782 0.0066 0.7782 0.038 Uiso 1 1 calc R
C27 C 0.01723(18) -0.05662(17) 0.80862(15) 0.0352(8) Uani 1 1 d .
H27A H 0.0037 -0.0936 0.7722 0.042 Uiso 1 1 calc R
C28 C 0.08516(17) -0.06266(16) 0.85808(16) 0.0327(7) Uani 1 1 d .
H28A H 0.1176 -0.1045 0.8557 0.039 Uiso 1 1 calc R
C29 C 0.10730(15) -0.00898(15) 0.91136(14) 0.0249(6) Uani 1 1 d .
C30 C -0.06582(17) 0.12395(18) 0.86621(17) 0.0416(8) Uani 1 1 d .
H30A H -0.0591 0.1431 0.9158 0.062 Uiso 1 1 calc R
H30B H -0.1191 0.1074 0.8503 0.062 Uiso 1 1 calc R
H30C H -0.0541 0.1636 0.8340 0.062 Uiso 1 1 calc R
C31 C 0.18204(16) -0.01536(18) 0.96443(17) 0.0400(8) Uani 1 1 d .
H31A H 0.1726 -0.0087 1.0137 0.060 Uiso 1 1 calc R
H31B H 0.2177 0.0233 0.9541 0.060 Uiso 1 1 calc R
H31C H 0.2045 -0.0648 0.9601 0.060 Uiso 1 1 calc R
C32 C 0.13631(14) 0.21739(15) 0.67187(12) 0.0210(6) Uani 1 1 d .
C33 C 0.12444(15) 0.14233(16) 0.65468(13) 0.0259(6) Uani 1 1 d .
C34 C 0.17635(17) 0.10848(17) 0.61693(14) 0.0334(7) Uani 1 1 d .
H34A H 0.1704 0.0571 0.6043 0.040 Uiso 1 1 calc R
C35 C 0.23648(17) 0.14899(19) 0.59771(15) 0.0363(8) Uani 1 1 d .
H35A H 0.2711 0.1253 0.5719 0.044 Uiso 1 1 calc R
C36 C 0.24580(16) 0.22278(18) 0.61587(14) 0.0323(7) Uani 1 1 d .
H36A H 0.2873 0.2496 0.6027 0.039 Uiso 1 1 calc R
C37 C 0.19625(15) 0.25960(16) 0.65305(13) 0.0252(6) Uani 1 1 d .
C38 C 0.05943(16) 0.09887(17) 0.67624(15) 0.0362(8) Uani 1 1 d .
H38A H 0.0135 0.1305 0.6706 0.054 Uiso 1 1 calc R
H38B H 0.0742 0.0832 0.7268 0.054 Uiso 1 1 calc R
H38C H 0.0483 0.0546 0.6453 0.054 Uiso 1 1 calc R
C39 C 0.20813(18) 0.34123(17) 0.67125(16) 0.0378(8) Uani 1 1 d .
H39A H 0.2189 0.3682 0.6290 0.057 Uiso 1 1 calc R
H39B H 0.2517 0.3470 0.7116 0.057 Uiso 1 1 calc R
H39C H 0.1616 0.3616 0.6850 0.057 Uiso 1 1 calc R
B1 B -0.22700(18) 0.40916(17) 0.85303(16) 0.0229(7) Uani 1 1 d .
C40 C -0.16787(14) 0.37821(15) 0.92676(13) 0.0212(6) Uani 1 1 d .
C41 C -0.15366(14) 0.30262(16) 0.94462(13) 0.0235(6) Uani 1 1 d .
H41A H -0.1788 0.2656 0.9124 0.028 Uiso 1 1 calc R
C42 C -0.10422(15) 0.27948(16) 1.00759(15) 0.0297(7) Uani 1 1 d .
H42A H -0.0968 0.2276 1.0174 0.036 Uiso 1 1 calc R
C43 C -0.06610(16) 0.33121(17) 1.05571(15) 0.0308(7) Uani 1 1 d .
H43A H -0.0326 0.3156 1.0986 0.037 Uiso 1 1 calc R
C44 C -0.07780(15) 0.40691(17) 1.04001(14) 0.0286(7) Uani 1 1 d .
H44A H -0.0516 0.4436 1.0720 0.034 Uiso 1 1 calc R
C45 C -0.12781(15) 0.42867(15) 0.97745(13) 0.0231(6) Uani 1 1 d .
H45A H -0.1354 0.4806 0.9684 0.028 Uiso 1 1 calc R
C46 C -0.17860(15) 0.44516(15) 0.79406(14) 0.0230(6) Uani 1 1 d .
C47 C -0.10740(15) 0.48143(15) 0.81372(14) 0.0237(6) Uani 1 1 d .
H47A H -0.0833 0.4825 0.8633 0.028 Uiso 1 1 calc R
C48 C -0.07056(16) 0.51607(16) 0.76305(15) 0.0289(7) Uani 1 1 d .
H48A H -0.0222 0.5397 0.7787 0.035 Uiso 1 1 calc R
C49 C -0.10357(17) 0.51638(16) 0.69072(15) 0.0312(7) Uani 1 1 d .
H49A H -0.0783 0.5398 0.6564 0.037 Uiso 1 1 calc R
C50 C -0.17393(17) 0.48215(17) 0.66883(15) 0.0345(7) Uani 1 1 d .
H50A H -0.1977 0.4824 0.6192 0.041 Uiso 1 1 calc R
C51 C -0.21022(16) 0.44714(16) 0.71955(14) 0.0277(7) Uani 1 1 d .
H51A H -0.2584 0.4236 0.7031 0.033 Uiso 1 1 calc R
C52 C -0.28055(14) 0.47577(15) 0.87891(13) 0.0209(6) Uani 1 1 d .
C53 C -0.28681(15) 0.54767(16) 0.84992(15) 0.0266(6) Uani 1 1 d .
H53A H -0.2591 0.5596 0.8129 0.032 Uiso 1 1 calc R
C54 C -0.33261(16) 0.60307(17) 0.87339(16) 0.0340(7) Uani 1 1 d .
H54A H -0.3348 0.6517 0.8527 0.041 Uiso 1 1 calc R
C55 C -0.37455(16) 0.58727(18) 0.92638(16) 0.0348(8) Uani 1 1 d .
H55A H -0.4056 0.6247 0.9424 0.042 Uiso 1 1 calc R
C56 C -0.37070(16) 0.51627(18) 0.95581(15) 0.0327(7) Uani 1 1 d .
H56A H -0.4000 0.5043 0.9916 0.039 Uiso 1 1 calc R
C57 C -0.32393(15) 0.46225(16) 0.93309(14) 0.0265(6) Uani 1 1 d .
H57A H -0.3211 0.4142 0.9550 0.032 Uiso 1 1 calc R
C58 C -0.28082(16) 0.34030(15) 0.81348(13) 0.0251(6) Uani 1 1 d .
C59 C -0.24771(19) 0.28023(16) 0.78202(14) 0.0343(7) Uani 1 1 d .
H59A H -0.1940 0.2816 0.7826 0.041 Uiso 1 1 calc R
C60 C -0.2890(2) 0.21923(17) 0.75027(15) 0.0409(8) Uani 1 1 d .
H60A H -0.2634 0.1794 0.7313 0.049 Uiso 1 1 calc R
C61 C -0.3679(2) 0.21645(18) 0.74630(15) 0.0434(9) Uani 1 1 d .
H61A H -0.3968 0.1749 0.7246 0.052 Uiso 1 1 calc R
C62 C -0.40372(19) 0.27510(17) 0.77448(15) 0.0381(8) Uani 1 1 d .
H62A H -0.4579 0.2744 0.7714 0.046 Uiso 1 1 calc R
C63 C -0.36071(16) 0.33518(16) 0.80735(14) 0.0285(7) Uani 1 1 d .
H63A H -0.3868 0.3745 0.8265 0.034 Uiso 1 1 calc R
N100 N 0.05418(18) 0.3044(2) 0.49863(16) 0.0735(11) Uani 1 1 d .
C101 C 0.1077(2) 0.3100(2) 0.47424(16) 0.0443(9) Uani 1 1 d .
C102 C 0.17652(19) 0.3171(2) 0.44405(17) 0.0512(10) Uani 1 1 d .
H10B H 0.2037 0.2691 0.4479 0.077 Uiso 1 1 calc R
H10C H 0.2100 0.3554 0.4707 0.077 Uiso 1 1 calc R
H10D H 0.1625 0.3316 0.3930 0.077 Uiso 1 1 calc R

loop_
_atom_site_aniso_label
_atom_site_aniso_U_11
_atom_site_aniso_U_22
_atom_site_aniso_U_33
_atom_site_aniso_U_23
_atom_site_aniso_U_13
_atom_site_aniso_U_12
Mn1 0.01661(19) 0.0206(2) 0.01577(19) 0.00092(18) 0.00370(15) 0.00013(18)
N1 0.0224(12) 0.0205(13) 0.0211(11) -0.0003(10) 0.0077(10) -0.0035(10)
N2 0.0209(12) 0.0229(14) 0.0249(12) 0.0008(10) 0.0095(10) -0.0022(10)
N3 0.0172(11) 0.0275(14) 0.0289(12) 0.0019(10) 0.0044(10) -0.0012(10)
N4 0.0283(12) 0.0198(12) 0.0152(10) -0.0016(10) 0.0056(9) -0.0053(11)
N5 0.0257(12) 0.0206(13) 0.0175(11) -0.0006(9) 0.0077(10) -0.0029(10)
N6 0.0177(11) 0.0243(13) 0.0198(11) 0.0010(10) 0.0046(9) 0.0047(10)
N7 0.0181(11) 0.0275(14) 0.0170(11) 0.0002(10) 0.0030(9) 0.0058(10)
N8 0.0320(14) 0.0266(15) 0.0339(13) -0.0117(12) 0.0070(11) 0.0026(11)
N9 0.0341(14) 0.0286(16) 0.0247(12) 0.0019(12) 0.0069(11) 0.0047(12)
N10 0.085(2) 0.0315(17) 0.0405(16) -0.0079(13) 0.0209(16) 0.0220(16)
C1 0.0272(15) 0.0207(16) 0.0268(14) -0.0026(12) 0.0088(12) -0.0039(12)
C2 0.0292(15) 0.0186(16) 0.0289(15) 0.0030(12) 0.0121(13) -0.0009(12)
C3 0.0217(14) 0.0248(16) 0.0154(13) 0.0022(11) 0.0057(11) 0.0022(12)
C4 0.0255(16) 0.0291(18) 0.0493(19) -0.0022(15) 0.0145(15) -0.0086(14)
C5 0.0191(14) 0.039(2) 0.056(2) -0.0026(16) 0.0106(14) -0.0070(14)
C6 0.0334(16) 0.0202(16) 0.0237(14) -0.0062(12) 0.0131(13) -0.0050(13)
C7 0.0284(15) 0.0241(16) 0.0185(13) -0.0034(11) 0.0040(12) -0.0078(12)
C8 0.0186(13) 0.0159(14) 0.0197(13) -0.0002(11) 0.0022(11) -0.0013(11)
C9 0.0434(18) 0.0319(18) 0.0180(14) -0.0013(13) 0.0149(13) -0.0071(15)
C10 0.0447(18) 0.0310(18) 0.0242(15) 0.0004(13) 0.0190(14) -0.0110(15)
C11 0.0253(14) 0.0205(16) 0.0284(14) -0.0006(12) 0.0093(12) 0.0065(12)
C12 0.0196(14) 0.0271(17) 0.0255(14) 0.0010(12) 0.0108(12) 0.0047(12)
C13 0.0152(13) 0.0185(15) 0.0227(14) -0.0007(11) 0.0068(11) -0.0016(11)
C14 0.0270(15) 0.040(2) 0.0288(16) 0.0025(14) 0.0016(13) 0.0147(14)
C15 0.0297(15) 0.048(2) 0.0196(14) 0.0065(15) -0.0025(12) 0.0181(16)
C16 0.0125(13) 0.0278(17) 0.0327(16) 0.0031(13) 0.0005(12) 0.0011(12)
C17 0.0179(14) 0.0370(19) 0.0363(16) 0.0013(14) 0.0034(13) 0.0069(13)
C18 0.0258(16) 0.036(2) 0.0468(19) -0.0060(15) 0.0039(15) 0.0079(14)
C19 0.0260(16) 0.032(2) 0.057(2) 0.0061(17) 0.0012(16) 0.0077(14)
C20 0.0254(16) 0.040(2) 0.0387(17) 0.0112(15) -0.0009(14) 0.0016(15)
C21 0.0181(14) 0.0318(18) 0.0302(15) 0.0017(13) -0.0011(12) -0.0015(13)
C22 0.0438(19) 0.049(2) 0.0359(17) 0.0020(16) 0.0136(16) 0.0102(17)
C23 0.0345(17) 0.048(2) 0.0296(16) 0.0042(15) -0.0030(14) -0.0018(16)
C24 0.0270(15) 0.0187(15) 0.0187(13) -0.0020(11) 0.0084(12) -0.0077(12)
C25 0.0252(15) 0.0239(16) 0.0270(15) 0.0024(13) 0.0058(13) -0.0058(13)
C26 0.0302(16) 0.0349(19) 0.0278(16) 0.0009(14) -0.0003(13) -0.0143(15)
C27 0.0448(19) 0.0330(19) 0.0301(16) -0.0123(14) 0.0127(15) -0.0138(16)
C28 0.0352(17) 0.0233(17) 0.0441(18) -0.0057(14) 0.0187(15) -0.0028(14)
C29 0.0261(15) 0.0209(16) 0.0291(15) 0.0024(12) 0.0088(13) -0.0034(13)
C30 0.0296(17) 0.036(2) 0.055(2) 0.0032(16) -0.0015(16) 0.0032(15)
C31 0.0321(17) 0.038(2) 0.0481(19) 0.0022(16) 0.0030(15) 0.0051(15)
C32 0.0196(13) 0.0302(18) 0.0126(12) 0.0001(11) 0.0016(11) 0.0096(12)
C33 0.0244(15) 0.0345(18) 0.0171(13) -0.0029(12) -0.0008(12) 0.0058(13)
C34 0.0449(18) 0.0307(18) 0.0227(15) -0.0069(13) 0.0016(14) 0.0098(15)
C35 0.0361(18) 0.051(2) 0.0239(15) -0.0023(15) 0.0112(14) 0.0146(16)
C36 0.0275(16) 0.050(2) 0.0215(15) 0.0046(14) 0.0097(13) 0.0049(14)
C37 0.0249(15) 0.0342(18) 0.0165(13) 0.0009(12) 0.0036(12) 0.0025(13)
C38 0.0316(16) 0.040(2) 0.0328(16) -0.0063(14) -0.0041(14) -0.0066(15)
C39 0.0469(19) 0.035(2) 0.0341(17) 0.0050(15) 0.0148(15) -0.0024(16)
B1 0.0271(17) 0.0199(18) 0.0227(16) -0.0017(13) 0.0071(14) -0.0011(14)
C40 0.0225(14) 0.0226(16) 0.0219(13) -0.0013(12) 0.0127(12) 0.0010(12)
C41 0.0214(13) 0.0260(16) 0.0254(14) -0.0002(13) 0.0101(12) 0.0020(13)
C42 0.0320(16) 0.0279(18) 0.0334(16) 0.0086(13) 0.0166(14) 0.0085(13)
C43 0.0262(15) 0.044(2) 0.0233(15) 0.0069(14) 0.0077(13) 0.0069(14)
C44 0.0243(15) 0.0371(19) 0.0258(15) -0.0025(13) 0.0081(13) 0.0001(14)
C45 0.0287(15) 0.0191(15) 0.0239(14) 0.0008(12) 0.0115(13) 0.0032(12)
C46 0.0248(14) 0.0194(15) 0.0257(15) 0.0004(12) 0.0069(12) 0.0054(12)
C47 0.0269(15) 0.0212(16) 0.0238(14) 0.0015(12) 0.0066(12) 0.0058(12)
C48 0.0259(15) 0.0255(17) 0.0370(17) 0.0027(13) 0.0105(14) 0.0019(13)
C49 0.0383(17) 0.0288(18) 0.0306(16) 0.0085(13) 0.0172(14) 0.0050(14)
C50 0.0389(18) 0.042(2) 0.0232(15) 0.0077(14) 0.0068(14) 0.0063(15)
C51 0.0273(15) 0.0309(18) 0.0245(15) 0.0032(13) 0.0039(13) -0.0002(13)
C52 0.0186(13) 0.0224(16) 0.0206(13) -0.0043(12) 0.0008(11) -0.0009(12)
C53 0.0233(14) 0.0251(17) 0.0310(15) -0.0013(13) 0.0040(13) -0.0009(13)
C54 0.0299(16) 0.0253(17) 0.0432(18) -0.0046(14) -0.0024(14) 0.0047(14)
C55 0.0211(15) 0.042(2) 0.0382(17) -0.0135(15) -0.0029(14) 0.0096(14)
C56 0.0229(15) 0.047(2) 0.0285(16) -0.0040(15) 0.0058(13) 0.0063(14)
C57 0.0236(14) 0.0301(18) 0.0257(15) -0.0018(13) 0.0046(12) 0.0021(13)
C58 0.0353(16) 0.0224(17) 0.0183(14) 0.0037(12) 0.0069(12) -0.0004(13)
C59 0.0503(19) 0.0299(19) 0.0240(15) -0.0003(13) 0.0102(14) 0.0017(15)
C60 0.076(3) 0.0238(19) 0.0230(15) -0.0033(13) 0.0090(17) -0.0002(17)
C61 0.075(3) 0.025(2) 0.0241(16) -0.0014(14) -0.0050(17) -0.0210(18)
C62 0.0441(19) 0.034(2) 0.0309(16) 0.0069(14) -0.0072(15) -0.0142(16)
C63 0.0361(17) 0.0236(17) 0.0241(15) 0.0020(13) 0.0010(13) -0.0036(14)
N100 0.0452(18) 0.131(3) 0.0427(18) -0.001(2) 0.0043(16) 0.023(2)
C101 0.043(2) 0.060(3) 0.0245(16) -0.0100(16) -0.0059(15) 0.0145(18)
C102 0.050(2) 0.061(3) 0.0399(19) -0.0082(17) 0.0017(17) -0.0003(18)

loop_
_atom_type_symbol
_atom_type_description
_atom_type_scat_dispersion_real
_atom_type_scat_dispersion_imag
_atom_type_scat_source
C C 0.0033 0.0016 'International Tables Vol C Tables 4.2.6.8 and 6.1.1.4'
H H 0.0000 0.0000 'International Tables Vol C Tables 4.2.6.8 and 6.1.1.4'
B B 0.0013 0.0007 'International Tables Vol C Tables 4.2.6.8 and 6.1.1.4'
N N 0.0061 0.0033 'International Tables Vol C Tables 4.2.6.8 and 6.1.1.4'
Mn Mn 0.3368 0.7283 'International Tables Vol C Tables 4.2.6.8 and 6.1.1.4'

loop_
_geom_angle_atom_site_label_1
_geom_angle_atom_site_label_2
_geom_angle_atom_site_label_3
_geom_angle
N8 Mn1 C13 108.61(9)
N8 Mn1 C3 101.00(10)
C13 Mn1 C3 110.97(9)
N8 Mn1 C8 102.15(10)
C13 Mn1 C8 113.26(9)
C3 Mn1 C8 119.15(9)
C1 N1 C11 111.3(2)
C1 N1 C6 110.7(2)
C11 N1 C6 110.65(19)
C3 N2 C4 111.5(2)
C3 N2 C2 124.9(2)
C4 N2 C2 123.5(2)
C3 N3 C5 110.7(2)
C3 N3 C16 125.6(2)
C5 N3 C16 123.6(2)
C8 N4 C9 112.2(2)
C8 N4 C7 124.7(2)
C9 N4 C7 122.9(2)
C8 N5 C10 111.4(2)
C8 N5 C24 124.20(19)
C10 N5 C24 124.2(2)
C13 N6 C14 111.8(2)
C13 N6 C12 124.4(2)
C14 N6 C12 123.4(2)
C13 N7 C15 111.8(2)
C13 N7 C32 124.6(2)
C15 N7 C32 123.6(2)
N9 N8 Mn1 167.5(2)
N10 N9 N8 179.3(3)
N1 C1 C2 112.1(2)
N1 C1 H1A 109.2
C2 C1 H1A 109.2
N1 C1 H1B 109.2
C2 C1 H1B 109.2
H1A C1 H1B 107.9
N2 C2 C1 112.7(2)
N2 C2 H2A 109.0
C1 C2 H2A 109.0
N2 C2 H2B 109.0
C1 C2 H2B 109.0
H2A C2 H2B 107.8
N2 C3 N3 103.9(2)
N2 C3 Mn1 127.41(18)
N3 C3 Mn1 128.20(19)
C5 C4 N2 106.8(3)
C5 C4 H4A 126.6
N2 C4 H4A 126.6
C4 C5 N3 107.1(2)
C4 C5 H5A 126.5
N3 C5 H5A 126.5
N1 C6 C7 112.3(2)
N1 C6 H6A 109.1
C7 C6 H6A 109.1
N1 C6 H6B 109.1
C7 C6 H6B 109.1
H6A C6 H6B 107.9
N4 C7 C6 111.6(2)
N4 C7 H7A 109.3
C6 C7 H7A 109.3
N4 C7 H7B 109.3
C6 C7 H7B 109.3
H7A C7 H7B 108.0
N4 C8 N5 103.1(2)
N4 C8 Mn1 128.87(18)
N5 C8 Mn1 127.99(17)
C10 C9 N4 106.3(2)
C10 C9 H9A 126.8
N4 C9 H9A 126.8
C9 C10 N5 106.9(2)
C9 C10 H10A 126.5
N5 C10 H10A 126.5
N1 C11 C12 112.6(2)
N1 C11 H11A 109.1
C12 C11 H11A 109.1
N1 C11 H11B 109.1
C12 C11 H11B 109.1
H11A C11 H11B 107.8
N6 C12 C11 111.7(2)
N6 C12 H12A 109.3
C11 C12 H12A 109.3
N6 C12 H12B 109.3
C11 C12 H12B 109.3
H12A C12 H12B 107.9
N6 C13 N7 102.8(2)
N6 C13 Mn1 128.92(17)
N7 C13 Mn1 128.23(17)
C15 C14 N6 106.9(2)
C15 C14 H14A 126.5
N6 C14 H14A 126.5
C14 C15 N7 106.7(2)
C14 C15 H15A 126.7
N7 C15 H15A 126.7
C21 C16 C17 122.2(3)
C21 C16 N3 119.2(2)
C17 C16 N3 118.6(2)
C18 C17 C16 117.9(3)
C18 C17 C22 120.9(3)
C16 C17 C22 121.2(3)
C19 C18 C17 121.0(3)
C19 C18 H18A 119.5
C17 C18 H18A 119.5
C20 C19 C18 119.8(3)
C20 C19 H19A 120.1
C18 C19 H19A 120.1
C19 C20 C21 121.4(3)
C19 C20 H20A 119.3
C21 C20 H20A 119.3
C20 C21 C16 117.6(3)
C20 C21 C23 120.9(3)
C16 C21 C23 121.4(3)
C17 C22 H22A 109.5
C17 C22 H22B 109.5
H22A C22 H22B 109.5
C17 C22 H22C 109.5
H22A C22 H22C 109.5
H22B C22 H22C 109.5
C21 C23 H23A 109.5
C21 C23 H23B 109.5
H23A C23 H23B 109.5
C21 C23 H23C 109.5
H23A C23 H23C 109.5
H23B C23 H23C 109.5
C29 C24 C25 122.5(2)
C29 C24 N5 117.8(2)
C25 C24 N5 119.6(2)
C26 C25 C24 117.6(3)
C26 C25 C30 120.1(3)
C24 C25 C30 122.3(3)
C27 C26 C25 121.1(3)
C27 C26 H26A 119.4
C25 C26 H26A 119.4
C28 C27 C26 119.9(3)
C28 C27 H27A 120.0
C26 C27 H27A 120.0
C27 C28 C29 121.6(3)
C27 C28 H28A 119.2
C29 C28 H28A 119.2
C28 C29 C24 117.2(3)
C28 C29 C31 121.3(3)
C24 C29 C31 121.5(3)
C25 C30 H30A 109.5
C25 C30 H30B 109.5
H30A C30 H30B 109.5
C25 C30 H30C 109.5
H30A C30 H30C 109.5
H30B C30 H30C 109.5
C29 C31 H31A 109.5
C29 C31 H31B 109.5
H31A C31 H31B 109.5
C29 C31 H31C 109.5
H31A C31 H31C 109.5
H31B C31 H31C 109.5
C33 C32 C37 123.4(2)
C33 C32 N7 118.4(2)
C37 C32 N7 118.2(2)
C32 C33 C34 116.8(3)
C32 C33 C38 121.7(2)
C34 C33 C38 121.4(3)
C35 C34 C33 121.0(3)
C35 C34 H34A 119.5
C33 C34 H34A 119.5
C36 C35 C34 120.0(3)
C36 C35 H35A 120.0
C34 C35 H35A 120.0
C35 C36 C37 121.8(3)
C35 C36 H36A 119.1
C37 C36 H36A 119.1
C36 C37 C32 116.9(3)
C36 C37 C39 120.0(3)
C32 C37 C39 123.0(2)
C33 C38 H38A 109.5
C33 C38 H38B 109.5
H38A C38 H38B 109.5
C33 C38 H38C 109.5
H38A C38 H38C 109.5
H38B C38 H38C 109.5
C37 C39 H39A 109.5
C37 C39 H39B 109.5
H39A C39 H39B 109.5
C37 C39 H39C 109.5
H39A C39 H39C 109.5
H39B C39 H39C 109.5
C58 B1 C52 110.9(2)
C58 B1 C46 108.5(2)
C52 B1 C46 108.4(2)
C58 B1 C40 110.3(2)
C52 B1 C40 107.4(2)
C46 B1 C40 111.4(2)
C45 C40 C41 114.3(2)
C45 C40 B1 120.6(2)
C41 C40 B1 125.1(2)
C42 C41 C40 122.9(3)
C42 C41 H41A 118.5
C40 C41 H41A 118.5
C43 C42 C41 120.6(3)
C43 C42 H42A 119.7
C41 C42 H42A 119.7
C42 C43 C44 118.6(3)
C42 C43 H43A 120.7
C44 C43 H43A 120.7
C45 C44 C43 119.9(3)
C45 C44 H44A 120.1
C43 C44 H44A 120.1
C44 C45 C40 123.7(3)
C44 C45 H45A 118.1
C40 C45 H45A 118.1
C47 C46 C51 114.8(2)
C47 C46 B1 123.8(2)
C51 C46 B1 121.2(2)
C48 C47 C46 122.4(2)
C48 C47 H47A 118.8
C46 C47 H47A 118.8
C49 C48 C47 120.7(3)
C49 C48 H48A 119.6
C47 C48 H48A 119.6
C48 C49 C50 119.0(3)
C48 C49 H49A 120.5
C50 C49 H49A 120.5
C49 C50 C51 120.1(3)
C49 C50 H50A 120.0
C51 C50 H50A 120.0
C50 C51 C46 123.0(3)
C50 C51 H51A 118.5
C46 C51 H51A 118.5
C53 C52 C57 115.3(2)
C53 C52 B1 123.9(2)
C57 C52 B1 120.8(2)
C52 C53 C54 122.4(3)
C52 C53 H53A 118.8
C54 C53 H53A 118.8
C55 C54 C53 120.3(3)
C55 C54 H54A 119.8
C53 C54 H54A 119.8
C54 C55 C56 119.0(3)
C54 C55 H55A 120.5
C56 C55 H55A 120.5
C55 C56 C57 120.1(3)
C55 C56 H56A 119.9
C57 C56 H56A 119.9
C56 C57 C52 122.7(3)
C56 C57 H57A 118.6
C52 C57 H57A 118.6
C63 C58 C59 114.2(3)
C63 C58 B1 125.1(2)
C59 C58 B1 120.7(2)
C60 C59 C58 123.7(3)
C60 C59 H59A 118.1
C58 C59 H59A 118.1
C61 C60 C59 119.8(3)
C61 C60 H60A 120.1
C59 C60 H60A 120.1
C62 C61 C60 118.9(3)
C62 C61 H61A 120.5
C60 C61 H61A 120.5
C61 C62 C63 120.2(3)
C61 C62 H62A 119.9
C63 C62 H62A 119.9
C62 C63 C58 123.1(3)
C62 C63 H63A 118.5
C58 C63 H63A 118.5
N100 C101 C102 179.3(4)
C101 C102 H10B 109.5
C101 C102 H10C 109.5
H10B C102 H10C 109.5
C101 C102 H10D 109.5
H10B C102 H10D 109.5
H10C C102 H10D 109.5

loop_
_geom_bond_atom_site_label_1
_geom_bond_atom_site_label_2
_geom_bond_distance
Mn1 N8 2.031(2)
Mn1 C13 2.175(3)
Mn1 C3 2.177(3)
Mn1 C8 2.184(2)
N1 C1 1.475(3)
N1 C11 1.475(3)
N1 C6 1.481(3)
N2 C3 1.357(3)
N2 C4 1.385(3)
N2 C2 1.464(3)
N3 C3 1.371(3)
N3 C5 1.388(3)
N3 C16 1.439(3)
N4 C8 1.362(3)
N4 C9 1.389(3)
N4 C7 1.468(3)
N5 C8 1.368(3)
N5 C10 1.393(3)
N5 C24 1.449(3)
N6 C13 1.363(3)
N6 C14 1.386(3)
N6 C12 1.470(3)
N7 C13 1.370(3)
N7 C15 1.384(3)
N7 C32 1.453(3)
N8 N9 1.184(3)
N9 N10 1.160(3)
C1 C2 1.526(3)
C1 H1A 0.9900
C1 H1B 0.9900
C2 H2A 0.9900
C2 H2B 0.9900
C4 C5 1.340(4)
C4 H4A 0.9500
C5 H5A 0.9500
C6 C7 1.514(4)
C6 H6A 0.9900
C6 H6B 0.9900
C7 H7A 0.9900
C7 H7B 0.9900
C9 C10 1.342(4)
C9 H9A 0.9500
C10 H10A 0.9500
C11 C12 1.519(4)
C11 H11A 0.9900
C11 H11B 0.9900
C12 H12A 0.9900
C12 H12B 0.9900
C14 C15 1.336(4)
C14 H14A 0.9500
C15 H15A 0.9500
C16 C21 1.398(4)
C16 C17 1.400(4)
C17 C18 1.387(4)
C17 C22 1.511(4)
C18 C19 1.386(4)
C18 H18A 0.9500
C19 C20 1.383(4)
C19 H19A 0.9500
C20 C21 1.387(4)
C20 H20A 0.9500
C21 C23 1.512(4)
C22 H22A 0.9800
C22 H22B 0.9800
C22 H22C 0.9800
C23 H23A 0.9800
C23 H23B 0.9800
C23 H23C 0.9800
C24 C29 1.395(4)
C24 C25 1.402(4)
C25 C26 1.389(4)
C25 C30 1.512(4)
C26 C27 1.379(4)
C26 H26A 0.9500
C27 C28 1.379(4)
C27 H27A 0.9500
C28 C29 1.390(4)
C28 H28A 0.9500
C29 C31 1.504(4)
C30 H30A 0.9800
C30 H30B 0.9800
C30 H30C 0.9800
C31 H31A 0.9800
C31 H31B 0.9800
C31 H31C 0.9800
C32 C33 1.388(4)
C32 C37 1.401(4)
C33 C34 1.401(4)
C33 C38 1.507(4)
C34 C35 1.391(4)
C34 H34A 0.9500
C35 C36 1.365(4)
C35 H35A 0.9500
C36 C37 1.388(4)
C36 H36A 0.9500
C37 C39 1.505(4)
C38 H38A 0.9800
C38 H38B 0.9800
C38 H38C 0.9800
C39 H39A 0.9800
C39 H39B 0.9800
C39 H39C 0.9800
B1 C58 1.646(4)
B1 C52 1.652(4)
B1 C46 1.656(4)
B1 C40 1.667(4)
C40 C45 1.404(4)
C40 C41 1.404(4)
C41 C42 1.396(4)
C41 H41A 0.9500
C42 C43 1.379(4)
C42 H42A 0.9500
C43 C44 1.393(4)
C43 H43A 0.9500
C44 C45 1.388(4)
C44 H44A 0.9500
C45 H45A 0.9500
C46 C47 1.404(4)
C46 C51 1.409(4)
C47 C48 1.398(4)
C47 H47A 0.9500
C48 C49 1.376(4)
C48 H48A 0.9500
C49 C50 1.379(4)
C49 H49A 0.9500
C50 C51 1.396(4)
C50 H50A 0.9500
C51 H51A 0.9500
C52 C53 1.393(4)
C52 C57 1.409(3)
C53 C54 1.404(4)
C53 H53A 0.9500
C54 C55 1.381(4)
C54 H54A 0.9500
C55 C56 1.382(4)
C55 H55A 0.9500
C56 C57 1.391(4)
C56 H56A 0.9500
C57 H57A 0.9500
C58 C63 1.400(4)
C58 C59 1.407(4)
C59 C60 1.385(4)
C59 H59A 0.9500
C60 C61 1.384(4)
C60 H60A 0.9500
C61 C62 1.383(4)
C61 H61A 0.9500
C62 C63 1.393(4)
C62 H62A 0.9500
C63 H63A 0.9500
N100 C101 1.133(4)
C101 C102 1.444(5)
C102 H10B 0.9800
C102 H10C 0.9800
C102 H10D 0.9800

loop_
_geom_torsion_atom_site_label_1
_geom_torsion_atom_site_label_2
_geom_torsion_atom_site_label_3
_geom_torsion_atom_site_label_4
_geom_torsion
C13 Mn1 N8 N9 5.6(10)
C3 Mn1 N8 N9 -111.1(10)
C8 Mn1 N8 N9 125.5(10)
C11 N1 C1 C2 -82.2(3)
C6 N1 C1 C2 154.3(2)
C3 N2 C2 C1 68.7(3)
C4 N2 C2 C1 -107.1(3)
N1 C1 C2 N2 -89.2(3)
C4 N2 C3 N3 0.0(3)
C2 N2 C3 N3 -176.1(2)
C4 N2 C3 Mn1 -172.40(18)
C2 N2 C3 Mn1 11.4(3)
C5 N3 C3 N2 -0.1(3)
C16 N3 C3 N2 -179.2(2)
C5 N3 C3 Mn1 172.24(19)
C16 N3 C3 Mn1 -6.9(4)
N8 Mn1 C3 N2 147.0(2)
C13 Mn1 C3 N2 31.9(2)
C8 Mn1 C3 N2 -102.3(2)
N8 Mn1 C3 N3 -23.7(2)
C13 Mn1 C3 N3 -138.7(2)
C8 Mn1 C3 N3 87.0(2)
C3 N2 C4 C5 0.1(3)
C2 N2 C4 C5 176.3(2)
N2 C4 C5 N3 -0.1(3)
C3 N3 C5 C4 0.2(3)
C16 N3 C5 C4 179.3(2)
C1 N1 C6 C7 -88.2(3)
C11 N1 C6 C7 147.9(2)
C8 N4 C7 C6 74.3(3)
C9 N4 C7 C6 -99.6(3)
N1 C6 C7 N4 -83.5(3)
C9 N4 C8 N5 0.1(3)
C7 N4 C8 N5 -174.3(2)
C9 N4 C8 Mn1 179.92(19)
C7 N4 C8 Mn1 5.5(4)
C10 N5 C8 N4 -0.4(3)
C24 N5 C8 N4 -175.0(2)
C10 N5 C8 Mn1 179.75(19)
C24 N5 C8 Mn1 5.2(4)
N8 Mn1 C8 N4 139.6(2)
C13 Mn1 C8 N4 -103.8(2)
C3 Mn1 C8 N4 29.5(3)
N8 Mn1 C8 N5 -40.7(2)
C13 Mn1 C8 N5 76.0(2)
C3 Mn1 C8 N5 -150.7(2)
C8 N4 C9 C10 0.3(3)
C7 N4 C9 C10 174.8(2)
N4 C9 C10 N5 -0.5(3)
C8 N5 C10 C9 0.6(3)
C24 N5 C10 C9 175.2(2)
C1 N1 C11 C12 146.7(2)
C6 N1 C11 C12 -89.7(2)
C13 N6 C12 C11 73.9(3)
C14 N6 C12 C11 -98.1(3)
N1 C11 C12 N6 -84.8(3)
C14 N6 C13 N7 -0.5(3)
C12 N6 C13 N7 -173.4(2)
C14 N6 C13 Mn1 177.86(19)
C12 N6 C13 Mn1 5.0(4)
C15 N7 C13 N6 0.2(3)
C32 N7 C13 N6 179.1(2)
C15 N7 C13 Mn1 -178.2(2)
C32 N7 C13 Mn1 0.7(4)
N8 Mn1 C13 N6 144.1(2)
C3 Mn1 C13 N6 -105.8(2)
C8 Mn1 C13 N6 31.3(3)
N8 Mn1 C13 N7 -37.9(2)
C3 Mn1 C13 N7 72.2(2)
C8 Mn1 C13 N7 -150.7(2)
C13 N6 C14 C15 0.7(3)
C12 N6 C14 C15 173.6(2)
N6 C14 C15 N7 -0.5(3)
C13 N7 C15 C14 0.2(3)
C32 N7 C15 C14 -178.7(2)
C3 N3 C16 C21 -80.6(3)
C5 N3 C16 C21 100.5(3)
C3 N3 C16 C17 100.4(3)
C5 N3 C16 C17 -78.6(3)
C21 C16 C17 C18 -0.9(4)
N3 C16 C17 C18 178.1(2)
C21 C16 C17 C22 177.1(3)
N3 C16 C17 C22 -3.9(4)
C16 C17 C18 C19 -0.5(4)
C22 C17 C18 C19 -178.5(3)
C17 C18 C19 C20 1.3(4)
C18 C19 C20 C21 -0.7(4)
C19 C20 C21 C16 -0.7(4)
C19 C20 C21 C23 178.5(3)
C17 C16 C21 C20 1.5(4)
N3 C16 C21 C20 -177.5(2)
C17 C16 C21 C23 -177.7(3)
N3 C16 C21 C23 3.3(4)
C8 N5 C24 C29 86.6(3)
C10 N5 C24 C29 -87.3(3)
C8 N5 C24 C25 -94.5(3)
C10 N5 C24 C25 91.6(3)
C29 C24 C25 C26 -1.3(4)
N5 C24 C25 C26 179.8(2)
C29 C24 C25 C30 179.1(2)
N5 C24 C25 C30 0.2(4)
C24 C25 C26 C27 0.0(4)
C30 C25 C26 C27 179.7(3)
C25 C26 C27 C28 1.0(4)
C26 C27 C28 C29 -0.9(4)
C27 C28 C29 C24 -0.2(4)
C27 C28 C29 C31 -179.1(3)
C25 C24 C29 C28 1.3(4)
N5 C24 C29 C28 -179.7(2)
C25 C24 C29 C31 -179.8(2)
N5 C24 C29 C31 -0.9(4)
C13 N7 C32 C33 85.1(3)
C15 N7 C32 C33 -96.1(3)
C13 N7 C32 C37 -97.2(3)
C15 N7 C32 C37 81.5(3)
C37 C32 C33 C34 0.4(4)
N7 C32 C33 C34 177.9(2)
C37 C32 C33 C38 179.7(2)
N7 C32 C33 C38 -2.8(4)
C32 C33 C34 C35 -0.3(4)
C38 C33 C34 C35 -179.6(3)
C33 C34 C35 C36 0.3(4)
C34 C35 C36 C37 -0.5(4)
C35 C36 C37 C32 0.6(4)
C35 C36 C37 C39 -179.3(3)
C33 C32 C37 C36 -0.6(4)
N7 C32 C37 C36 -178.1(2)
C33 C32 C37 C39 179.3(3)
N7 C32 C37 C39 1.8(4)
C58 B1 C40 C45 -166.9(2)
C52 B1 C40 C45 -45.9(3)
C46 B1 C40 C45 72.7(3)
C58 B1 C40 C41 12.6(3)
C52 B1 C40 C41 133.6(2)
C46 B1 C40 C41 -107.8(3)
C45 C40 C41 C42 0.3(3)
B1 C40 C41 C42 -179.2(2)
C40 C41 C42 C43 -0.4(4)
C41 C42 C43 C44 -0.2(4)
C42 C43 C44 C45 0.9(4)
C43 C44 C45 C40 -1.0(4)
C41 C40 C45 C44 0.4(3)
B1 C40 C45 C44 179.9(2)
C58 B1 C46 C47 -153.1(2)
C52 B1 C46 C47 86.4(3)
C40 B1 C46 C47 -31.5(3)
C58 B1 C46 C51 32.7(3)
C52 B1 C46 C51 -87.8(3)
C40 B1 C46 C51 154.2(2)
C51 C46 C47 C48 -0.6(4)
B1 C46 C47 C48 -175.2(2)
C46 C47 C48 C49 0.5(4)
C47 C48 C49 C50 0.2(4)
C48 C49 C50 C51 -0.7(4)
C49 C50 C51 C46 0.5(5)
C47 C46 C51 C50 0.1(4)
B1 C46 C51 C50 174.9(3)
C58 B1 C52 C53 -114.2(3)
C46 B1 C52 C53 4.8(3)
C40 B1 C52 C53 125.2(3)
C58 B1 C52 C57 65.6(3)
C46 B1 C52 C57 -175.5(2)
C40 B1 C52 C57 -55.0(3)
C57 C52 C53 C54 0.5(4)
B1 C52 C53 C54 -179.7(2)
C52 C53 C54 C55 -0.9(4)
C53 C54 C55 C56 0.0(4)
C54 C55 C56 C57 1.2(4)
C55 C56 C57 C52 -1.7(4)
C53 C52 C57 C56 0.8(4)
B1 C52 C57 C56 -179.0(2)
C52 B1 C58 C63 -4.8(3)
C46 B1 C58 C63 -123.7(3)
C40 B1 C58 C63 114.1(3)
C52 B1 C58 C59 175.0(2)
C46 B1 C58 C59 56.0(3)
C40 B1 C58 C59 -66.2(3)
C63 C58 C59 C60 -2.7(4)
B1 C58 C59 C60 177.5(3)
C58 C59 C60 C61 2.1(4)
C59 C60 C61 C62 -0.1(4)
C60 C61 C62 C63 -1.1(4)
C61 C62 C63 C58 0.4(4)
C59 C58 C63 C62 1.4(4)
B1 C58 C63 C62 -178.8(2)
